data_2237314
loop_
_publ_author_name
'Hern\'andez-Gil, Javier'
'Ferrer, Sacramento'
'Ballesteros, Rafael'
'Casti\~neiras, Alfonso'

_publ_section_title
;
 <i>N</i>-(5-Amino-1<i>H</i>-1,2,4-triazol-3-yl)pyridine-2-carboxamide
;
_journal_coeditor_code GK2547
_journal_issue 2
_journal_name_full 'Acta Crystallographica Section E'
_journal_page_first o227
_journal_page_last o228
_journal_paper_doi 10.1107/S1600536813000123
_journal_volume 69
_journal_year 2013
_chemical_formula_iupac 'C8 H8 N6 O'
_chemical_formula_moiety 'C8 H8 N6 O'
_chemical_formula_sum 'C8 H8 N6 O'
_chemical_formula_weight 204.20
_chemical_melting_point 494.0(10)
_chemical_name_common 5-amino-3-picolinamido-1H-1,2,4-triazole
_chemical_name_systematic
;
<i>N</i>-(5-Amino-1<i>H</i>-1,2,4-triazol-3-yl)pyridine-2-carboxamide
;
_space_group_IT_number 92
_symmetry_cell_setting tetragonal
_symmetry_space_group_name_Hall 'P 4abw 2nw'
_symmetry_space_group_name_H-M 'P 41 21 2'
_atom_sites_solution_hydrogens difmap
_atom_sites_solution_primary direct
_atom_sites_solution_secondary difmap
_audit_creation_method SHELXL-97
_cell_angle_alpha 90.00
_cell_angle_beta 90.00
_cell_angle_gamma 90.00
_cell_formula_units_Z 8
_cell_length_a 9.5480(5)
_cell_length_b 9.5480(5)
_cell_length_c 21.9570(9)
_cell_measurement_reflns_used 2353
_cell_measurement_temperature 293(2)
_cell_measurement_theta_max 27.48
_cell_measurement_theta_min 1.00
_cell_volume 2001.69(17)
_computing_cell_refinement 'DENZO and SCALEPACK (Otwinowski & Minor, 1997)'
_computing_data_collection 'COLLECT (Nonius, 1998)'
_computing_data_reduction 'DENZO and SCALEPACK (Otwinowski & Minor, 1997)'
_computing_molecular_graphics 'PLATON (Spek, 2009) and DIAMOND (Brandenburg & Putz, 2006)'
_computing_publication_material 'publCIF (Westrip, 2010)'
_computing_structure_refinement 'SHELXL97 (Sheldrick, 2008)'
_computing_structure_solution 'SHELXS97 (Sheldrick, 2008)'
_diffrn_ambient_temperature 293(2)
_diffrn_detector_area_resol_mean 9
_diffrn_measured_fraction_theta_full 0.999
_diffrn_measured_fraction_theta_max 0.999
_diffrn_measurement_device_type 'Nonius KappaCCD'
_diffrn_measurement_method 'omega and phi scans'
_diffrn_radiation_monochromator graphite
_diffrn_radiation_source 'fine-focus sealed tube'
_diffrn_radiation_type MoK\a
_diffrn_radiation_wavelength 0.71073
_diffrn_reflns_av_R_equivalents 0.0477
_diffrn_reflns_av_sigmaI/netI 0.0368
_diffrn_reflns_limit_h_max 12
_diffrn_reflns_limit_h_min -12
_diffrn_reflns_limit_k_max 8
_diffrn_reflns_limit_k_min -8
_diffrn_reflns_limit_l_max 27
_diffrn_reflns_limit_l_min -28
_diffrn_reflns_number 4484
_diffrn_reflns_theta_full 27.49
_diffrn_reflns_theta_max 27.49
_diffrn_reflns_theta_min 2.33
_exptl_absorpt_coefficient_mu 0.099
_exptl_absorpt_correction_type none
_exptl_crystal_colour colourless
_exptl_crystal_density_diffrn 1.355
_exptl_crystal_density_method 'not measured'
_exptl_crystal_description prism
_exptl_crystal_F_000 848
_exptl_crystal_size_max 0.15
_exptl_crystal_size_mid 0.09
_exptl_crystal_size_min 0.05
_refine_diff_density_max 0.120
_refine_diff_density_min -0.126
_refine_ls_extinction_coef 0.013(2)
_refine_ls_extinction_expression Fc^*^=kFc[1+0.001xFc^2^\l^3^/sin(2\q)]^-1/4^
_refine_ls_extinction_method 'SHELXL97 (Sheldrick, 2008)'
_refine_ls_goodness_of_fit_ref 1.067
_refine_ls_hydrogen_treatment constr
_refine_ls_matrix_type full
_refine_ls_number_parameters 137
_refine_ls_number_reflns 1407
_refine_ls_number_restraints 0
_refine_ls_restrained_S_all 1.067
_refine_ls_R_factor_all 0.0715
_refine_ls_R_factor_gt 0.0384
_refine_ls_shift/su_max 0.000
_refine_ls_shift/su_mean 0.000
_refine_ls_structure_factor_coef Fsqd
_refine_ls_weighting_details 'calc w=1/[\s^2^(Fo^2^)+(0.0557P)^2^+0.0085P] where P=(Fo^2^+2Fc^2^)/3'
_refine_ls_weighting_scheme calc
_refine_ls_wR_factor_gt 0.0896
_refine_ls_wR_factor_ref 0.1068
_reflns_number_gt 915
_reflns_number_total 1407
_reflns_threshold_expression I>2sigma(I)
_cod_data_source_file gk2547.cif
_cod_data_source_block I
_cod_database_code 2237314
_cod_database_fobs_code 2237314

loop_
_symmetry_equiv_pos_as_xyz
'x, y, z'
'-y+1/2, x+1/2, z+1/4'
'-x, -y, z+1/2'
'y+1/2, -x+1/2, z+3/4'
'x+1/2, -y+1/2, -z+3/4'
'y, x, -z'
'-x+1/2, y+1/2, -z+1/4'
'-y, -x, -z+1/2'

loop_
_atom_site_type_symbol
_atom_site_label
_atom_site_fract_x
_atom_site_fract_y
_atom_site_fract_z
_atom_site_U_iso_or_equiv
_atom_site_adp_type
_atom_site_calc_flag
_atom_site_refinement_flags
_atom_site_occupancy
_atom_site_symmetry_multiplicity
O O17 0.1793(2) 0.33529(18) 0.25244(8) 0.0726(6) Uani d . 1 1
N N11 0.0462(3) 0.1210(3) 0.36912(9) 0.0708(7) Uani d . 1 1
N N18 0.1596(2) 0.09855(19) 0.25946(8) 0.0513(5) Uani d . 1 1
H H18 0.1399 0.0318 0.2843 0.062 Uiso d R 1 1
N N20 0.2076(2) -0.0746(2) 0.18712(8) 0.0495(5) Uani d . 1 1
N N21 0.2450(2) -0.0695(2) 0.12653(8) 0.0503(5) Uani d . 1 1
H H21 0.2593 -0.1412 0.1036 0.060 Uiso d R 1 1
N N22 0.2887(3) 0.1049(2) 0.05253(9) 0.0797(9) Uani d . 1 1
H H22A 0.3046 0.0438 0.0246 0.096 Uiso d R 1 1
H H22B 0.2939 0.1928 0.0442 0.096 Uiso d R 1 1
N N23 0.2279(2) 0.14920(19) 0.15549(8) 0.0543(6) Uani d . 1 1
C C12 -0.0006(4) 0.1273(4) 0.42633(13) 0.0885(11) Uani d . 1 1
H H12 -0.0387 0.0467 0.4434 0.106 Uiso calc R 1 1
C C13 0.0043(4) 0.2465(4) 0.46156(14) 0.0871(10) Uani d . 1 1
H H13 -0.0288 0.2460 0.5014 0.104 Uiso calc R 1 1
C C14 0.0583(5) 0.3637(4) 0.43690(15) 0.1011(12) Uani d . 1 1
H H14 0.0627 0.4458 0.4596 0.121 Uiso calc R 1 1
C C15 0.1072(4) 0.3613(3) 0.37768(13) 0.0877(11) Uani d . 1 1
H H15 0.1451 0.4412 0.3599 0.105 Uiso calc R 1 1
C C16 0.0983(3) 0.2377(3) 0.34567(11) 0.0585(7) Uani d . 1 1
C C17 0.1488(3) 0.2302(3) 0.28160(11) 0.0541(6) Uani d . 1 1
C C19 0.1992(2) 0.0590(2) 0.20093(10) 0.0463(6) Uani d . 1 1
C C22 0.2557(3) 0.0633(2) 0.10904(10) 0.0503(6) Uani d . 1 1

loop_
_atom_site_aniso_label
_atom_site_aniso_U_11
_atom_site_aniso_U_22
_atom_site_aniso_U_33
_atom_site_aniso_U_12
_atom_site_aniso_U_13
_atom_site_aniso_U_23
O17 0.1132(17) 0.0408(10) 0.0639(11) -0.0008(10) 0.0054(11) 0.0032(9)
N11 0.0937(19) 0.0633(16) 0.0552(13) -0.0053(13) 0.0148(12) -0.0079(11)
N18 0.0701(14) 0.0370(11) 0.0468(11) -0.0015(10) 0.0061(10) -0.0016(9)
N20 0.0677(14) 0.0356(11) 0.0453(10) 0.0003(9) 0.0062(9) -0.0003(9)
N21 0.0723(14) 0.0345(11) 0.0442(10) 0.0013(10) 0.0061(9) -0.0020(8)
N22 0.147(3) 0.0395(13) 0.0522(13) 0.0045(14) 0.0264(15) 0.0046(10)
N23 0.0790(15) 0.0351(10) 0.0487(11) -0.0009(10) 0.0068(11) 0.0014(9)
C12 0.115(3) 0.085(2) 0.0647(18) -0.010(2) 0.0275(18) -0.0075(17)
C13 0.104(3) 0.093(3) 0.0643(18) 0.014(2) 0.0149(17) -0.0163(19)
C14 0.148(4) 0.080(3) 0.076(2) 0.018(3) 0.009(2) -0.033(2)
C15 0.136(3) 0.0541(19) 0.073(2) 0.0064(19) 0.0134(19) -0.0150(16)
C16 0.0715(18) 0.0512(17) 0.0528(14) 0.0080(13) 0.0001(12) -0.0059(13)
C17 0.0664(16) 0.0402(14) 0.0558(14) 0.0025(12) -0.0052(12) -0.0005(12)
C19 0.0576(15) 0.0364(13) 0.0448(13) -0.0009(11) 0.0011(11) 0.0022(10)
C22 0.0686(17) 0.0355(13) 0.0468(13) -0.0007(12) 0.0043(12) -0.0005(11)

loop_
_atom_type_symbol
_atom_type_description
_atom_type_scat_dispersion_real
_atom_type_scat_dispersion_imag
_atom_type_scat_source
C C 0.0033 0.0016 'International Tables Vol C Tables 4.2.6.8 and 6.1.1.4'
H H 0.0000 0.0000 'International Tables Vol C Tables 4.2.6.8 and 6.1.1.4'
N N 0.0061 0.0033 'International Tables Vol C Tables 4.2.6.8 and 6.1.1.4'
O O 0.0106 0.0060 'International Tables Vol C Tables 4.2.6.8 and 6.1.1.4'

loop_
_geom_angle_atom_site_label_1
_geom_angle_atom_site_label_2
_geom_angle_atom_site_label_3
_geom_angle
C16 N11 C12 117.0(2)
C17 N18 C19 127.3(2)
C17 N18 H18 116.4
C19 N18 H18 116.3
C19 N20 N21 101.78(18)
C22 N21 N20 109.41(18)
C22 N21 H21 125.3
N20 N21 H21 125.3
C22 N22 H22A 120.0
C22 N22 H22B 120.0
H22A N22 H22B 120.0
C22 N23 C19 102.32(19)
N11 C12 C13 123.7(3)
N11 C12 H12 118.1
C13 C12 H12 118.1
C14 C13 C12 118.3(3)
C14 C13 H13 120.8
C12 C13 H13 120.8
C13 C14 C15 119.6(3)
C13 C14 H14 120.2
C15 C14 H14 120.2
C16 C15 C14 118.3(3)
C16 C15 H15 120.9
C14 C15 H15 120.9
N11 C16 C15 123.1(2)
N11 C16 C17 116.7(2)
C15 C16 C17 120.2(3)
O17 C17 N18 123.7(2)
O17 C17 C16 122.1(2)
N18 C17 C16 114.1(2)
N20 C19 N23 116.0(2)
N20 C19 N18 119.6(2)
N23 C19 N18 124.4(2)
N21 C22 N23 110.5(2)
N21 C22 N22 124.6(2)
N23 C22 N22 124.9(2)

loop_
_geom_bond_atom_site_label_1
_geom_bond_atom_site_label_2
_geom_bond_distance
O17 C17 1.225(3)
N11 C16 1.324(3)
N11 C12 1.335(3)
N18 C17 1.352(3)
N18 C19 1.392(3)
N18 H18 0.8600
N20 C19 1.314(3)
N20 N21 1.378(2)
N21 C22 1.329(3)
N21 H21 0.8600
N22 C22 1.340(3)
N22 H22A 0.8600
N22 H22B 0.8600
N23 C22 1.335(3)
N23 C19 1.347(3)
C12 C13 1.377(4)
C12 H12 0.9300
C13 C14 1.346(5)
C13 H13 0.9300
C14 C15 1.382(4)
C14 H14 0.9300
C15 C16 1.376(4)
C15 H15 0.9300
C16 C17 1.489(3)

loop_
_geom_hbond_atom_site_label_D
_geom_hbond_atom_site_label_H
_geom_hbond_atom_site_label_A
_geom_hbond_site_symmetry_A
_geom_hbond_distance_DH
_geom_hbond_distance_HA
_geom_hbond_distance_DA
_geom_hbond_angle_DHA
N21 H21 N23 7_545 0.86 2.02 2.788(3) 149
N21 H21 O17 7_545 0.86 2.41 3.061(3) 133
N18 H18 N20 8 0.86 2.45 3.253(3) 155
N22 H22A O17 7_545 0.86 2.08 2.860(3) 150
N22 H22B N20 7 0.86 2.26 3.068(3) 157

loop_
_geom_torsion_atom_site_label_1
_geom_torsion_atom_site_label_2
_geom_torsion_atom_site_label_3
_geom_torsion_atom_site_label_4
_geom_torsion
C19 N20 N21 C22 -0.1(3)
C16 N11 C12 C13 -0.8(6)
N11 C12 C13 C14 0.6(6)
C12 C13 C14 C15 -0.2(6)
C13 C14 C15 C16 0.2(5)
C12 N11 C16 C15 0.8(5)
C12 N11 C16 C17 -179.3(3)
C14 C15 C16 N11 -0.5(5)
C14 C15 C16 C17 179.6(3)
C19 N18 C17 O17 -3.3(4)
C19 N18 C17 C16 177.7(2)
N11 C16 C17 O17 168.9(3)
C15 C16 C17 O17 -11.3(4)
N11 C16 C17 N18 -12.1(4)
C15 C16 C17 N18 167.8(3)
N21 N20 C19 N23 -0.2(3)
N21 N20 C19 N18 178.5(2)
C22 N23 C19 N20 0.5(3)
C22 N23 C19 N18 -178.2(2)
C17 N18 C19 N20 178.4(2)
C17 N18 C19 N23 -3.0(4)
N20 N21 C22 N23 0.4(3)
N20 N21 C22 N22 -179.1(3)
C19 N23 C22 N21 -0.5(3)
C19 N23 C22 N22 179.0(3)

loop_
_cod_related_entry_id
_cod_related_entry_database
_cod_related_entry_code
1 ChemSpider 30658306
